data_1549083
loop_
_publ_author_name
'Kaese, Thomas'
'Trageser, Timo'
'Budy, Hendrik'
'Bolte, Michael'
'Lerner, Hans-Wolfram'
'Wagner, Matthias'

_publ_section_title
;
 A redox-active diborane platform performs C(sp<sup>3</sup>)-H activation
 and nucleophilic substitution reactions.
;
_journal_issue 15
_journal_name_full 'Chemical science'
_journal_page_first 3881
_journal_page_last 3891
_journal_paper_doi 10.1039/c8sc00743h
_journal_volume 9
_journal_year 2018
_chemical_formula_moiety 'C44 H56 B2'
_chemical_formula_sum 'C44 H56 B2'
_chemical_formula_weight 606.50
_space_group_crystal_system triclinic
_space_group_IT_number 2
_space_group_name_Hall '-P 1'
_space_group_name_H-M_alt 'P -1'
_symmetry_space_group_name_Hall '-P 1'
_symmetry_space_group_name_H-M 'P -1'
_atom_sites_solution_hydrogens geom
_audit_creation_method SHELXL-2016/6
_audit_update_record
;
2018-01-26 deposited with the CCDC.
2018-03-19 downloaded from the CCDC.
;
_cell_angle_alpha 82.273(12)
_cell_angle_beta 89.910(12)
_cell_angle_gamma 86.790(12)
_cell_formula_units_Z 2
_cell_length_a 5.9740(9)
_cell_length_b 14.639(2)
_cell_length_c 21.461(3)
_cell_measurement_reflns_used 9535
_cell_measurement_temperature 173(2)
_cell_measurement_theta_max 25.91
_cell_measurement_theta_min 3.37
_cell_volume 1856.8(5)
_computing_cell_refinement 'X-Area (Stoe & Cie, 2001)'
_computing_data_collection 'X-Area (Stoe & Cie, 2001)'
_computing_data_reduction 'X-Area (Stoe & Cie, 2001)'
_computing_molecular_graphics 'XP in SHELXTL-Plus (Sheldrick, 2008)'
_computing_publication_material SHELXL
_computing_structure_refinement 'SHELXL (Sheldrick, 2008)'
_computing_structure_solution 'SHELXS (Sheldrick, 2008)'
_diffrn_ambient_temperature 173(2)
_diffrn_measured_fraction_theta_full 0.997
_diffrn_measured_fraction_theta_max 0.997
_diffrn_measurement_device_type 'STOE IPDS II two-circle-diffractometer'
_diffrn_measurement_method \w
_diffrn_radiation_type MoK\a
_diffrn_radiation_wavelength 0.7107
_diffrn_reflns_av_unetI/netI 0.2128
_diffrn_reflns_Laue_measured_fraction_full 0.997
_diffrn_reflns_Laue_measured_fraction_max 0.997
_diffrn_reflns_limit_h_max 7
_diffrn_reflns_limit_h_min -7
_diffrn_reflns_limit_k_max 17
_diffrn_reflns_limit_k_min -17
_diffrn_reflns_limit_l_max 25
_diffrn_reflns_limit_l_min -25
_diffrn_reflns_number 16800
_diffrn_reflns_point_group_measured_fraction_full 0.997
_diffrn_reflns_point_group_measured_fraction_max 0.997
_diffrn_reflns_theta_full 25.000
_diffrn_reflns_theta_max 25.026
_diffrn_reflns_theta_min 3.416
_diffrn_source 'Genix 3D I\mS microfocus X-ray source'
_exptl_absorpt_coefficient_mu 0.060
_exptl_absorpt_correction_T_max 1.000
_exptl_absorpt_correction_T_min 0.451
_exptl_absorpt_correction_type multi-scan
_exptl_absorpt_process_details 'X-Area (Stoe & Cie, 2001)'
_exptl_crystal_colour yellow
_exptl_crystal_density_diffrn 1.085
_exptl_crystal_description block
_exptl_crystal_F_000 660
_exptl_crystal_size_max 0.140
_exptl_crystal_size_mid 0.090
_exptl_crystal_size_min 0.040
_refine_diff_density_max 0.359
_refine_diff_density_min -0.328
_refine_diff_density_rms 0.079
_refine_ls_extinction_method none
_refine_ls_goodness_of_fit_ref 1.207
_refine_ls_hydrogen_treatment constr
_refine_ls_matrix_type full
_refine_ls_number_parameters 416
_refine_ls_number_reflns 16800
_refine_ls_number_restraints 0
_refine_ls_restrained_S_all 1.207
_refine_ls_R_factor_all 0.1850
_refine_ls_R_factor_gt 0.0880
_refine_ls_shift/su_max 0.000
_refine_ls_shift/su_mean 0.000
_refine_ls_structure_factor_coef Fsqd
_refine_ls_weighting_details 'w=1/[\s^2^(Fo^2^)+(0.0214P)^2^] where P=(Fo^2^+2Fc^2^)/3'
_refine_ls_weighting_scheme calc
_refine_ls_wR_factor_gt 0.1686
_refine_ls_wR_factor_ref 0.1839
_reflns_Friedel_coverage 0.000
_reflns_number_gt 6935
_reflns_number_total 16800
_reflns_threshold_expression 'I > 2\s(I)'
_cod_data_source_file c8sc00743h2.cif
_cod_data_source_block wa2477
_cod_depositor_comments 'Adding full bibliography for 1549081--1549089.cif.'
_cod_original_cell_volume 1856.9(5)
_cod_database_code 1549083
_shelx_shelxl_version_number 2016/6
_shelx_space_group_comment
; 
The symmetry employed for this shelxl refinement is uniquely defined 
by the following loop, which should always be used as a source of 
symmetry information in preference to the above space-group names. 
They are only intended as comments. 
;
_shelx_estimated_absorpt_t_min 0.992
_shelx_estimated_absorpt_t_max 0.998

loop_
_space_group_symop_operation_xyz
'x, y, z'
'-x, -y, -z'

loop_
_atom_site_label
_atom_site_type_symbol
_atom_site_fract_x
_atom_site_fract_y
_atom_site_fract_z
_atom_site_U_iso_or_equiv
_atom_site_adp_type
_atom_site_occupancy
_atom_site_site_symmetry_order
_atom_site_calc_flag
_atom_site_refinement_flags_posn
_atom_site_refinement_flags_adp
B1 B 0.0578(11) 0.5228(5) -0.5963(4) 0.0219(18) Uani 1 1 d . .
C1 C 0.2395(10) 0.5539(5) -0.5522(3) 0.0245(16) Uani 1 1 d . .
H1A H 0.322361 0.602834 -0.577072 0.029 Uiso 1 1 calc R U
H1B H 0.160306 0.582378 -0.518453 0.029 Uiso 1 1 calc R U
C2 C 0.4150(9) 0.4795(5) -0.5204(3) 0.0231(15) Uani 1 1 d . .
H2A H 0.496476 0.450109 -0.553361 0.028 Uiso 1 1 calc R U
H2B H 0.335878 0.431052 -0.493823 0.028 Uiso 1 1 calc R U
C11 C 0.0145(10) 0.4269(5) -0.6163(3) 0.0227(16) Uani 1 1 d . .
C12 C -0.1691(10) 0.4368(5) -0.6585(3) 0.0231(16) Uani 1 1 d . .
C13 C -0.2450(10) 0.3625(5) -0.6843(3) 0.0283(17) Uani 1 1 d . .
H13 H -0.362905 0.370972 -0.714493 0.034 Uiso 1 1 calc R U
C14 C -0.1448(10) 0.2747(5) -0.6650(3) 0.0222(15) Uani 1 1 d . .
H14 H -0.197548 0.223692 -0.682580 0.027 Uiso 1 1 calc R U
C15 C 0.0265(9) 0.2590(5) -0.6216(3) 0.0205(15) Uani 1 1 d . .
C16 C 0.1085(10) 0.3370(5) -0.5983(3) 0.0242(16) Uani 1 1 d . .
H16 H 0.230951 0.328242 -0.569488 0.029 Uiso 1 1 calc R U
C17 C 0.1263(10) 0.1618(5) -0.5951(3) 0.0262(16) Uani 1 1 d . .
C18 C 0.0509(12) 0.1432(6) -0.5255(4) 0.044(2) Uani 1 1 d . .
H18A H -0.113231 0.147628 -0.523612 0.067 Uiso 1 1 calc R U
H18B H 0.106639 0.081225 -0.507161 0.067 Uiso 1 1 calc R U
H18C H 0.111634 0.189085 -0.501827 0.067 Uiso 1 1 calc R U
C19 C 0.0334(12) 0.0878(5) -0.6313(4) 0.043(2) Uani 1 1 d . .
H19A H -0.130703 0.090934 -0.629023 0.065 Uiso 1 1 calc R U
H19B H 0.079515 0.098901 -0.675362 0.065 Uiso 1 1 calc R U
H19C H 0.092221 0.026489 -0.612409 0.065 Uiso 1 1 calc R U
C20 C 0.3793(11) 0.1555(5) -0.5994(4) 0.041(2) Uani 1 1 d . .
H20A H 0.441311 0.202107 -0.576637 0.061 Uiso 1 1 calc R U
H20B H 0.436621 0.093860 -0.580653 0.061 Uiso 1 1 calc R U
H20C H 0.423915 0.166272 -0.643607 0.061 Uiso 1 1 calc R U
C21 C -0.1342(9) 0.5884(5) -0.6315(3) 0.0230(16) Uani 1 1 d . .
C22 C -0.2585(9) 0.5349(5) -0.6674(3) 0.0187(15) Uani 1 1 d . .
C23 C -0.4391(11) 0.5744(5) -0.7044(3) 0.0301(18) Uani 1 1 d . .
H23 H -0.518799 0.538644 -0.729796 0.036 Uiso 1 1 calc R U
C24 C -0.5013(11) 0.6685(5) -0.7034(3) 0.0293(17) Uani 1 1 d . .
H24 H -0.623217 0.695833 -0.729035 0.035 Uiso 1 1 calc R U
C25 C -0.3914(10) 0.7225(5) -0.6666(3) 0.0220(15) Uani 1 1 d . .
C26 C -0.2043(9) 0.6814(5) -0.6312(3) 0.0232(16) Uani 1 1 d . .
H26 H -0.123512 0.717799 -0.606566 0.028 Uiso 1 1 calc R U
C27 C -0.4740(10) 0.8221(5) -0.6609(3) 0.0269(16) Uani 1 1 d . .
C28 C -0.2828(11) 0.8876(5) -0.6644(4) 0.0381(19) Uani 1 1 d . .
H28A H -0.168379 0.863599 -0.632811 0.057 Uiso 1 1 calc R U
H28B H -0.216173 0.892655 -0.706357 0.057 Uiso 1 1 calc R U
H28C H -0.341320 0.948736 -0.656141 0.057 Uiso 1 1 calc R U
C29 C -0.5860(11) 0.8210(5) -0.5951(4) 0.0378(19) Uani 1 1 d . .
H29A H -0.477133 0.795906 -0.562251 0.057 Uiso 1 1 calc R U
H29B H -0.635948 0.884063 -0.589029 0.057 Uiso 1 1 calc R U
H29C H -0.715220 0.782301 -0.592758 0.057 Uiso 1 1 calc R U
C30 C -0.6476(11) 0.8612(5) -0.7102(4) 0.0383(19) Uani 1 1 d . .
H30A H -0.772072 0.820141 -0.708835 0.057 Uiso 1 1 calc R U
H30B H -0.704105 0.922454 -0.701739 0.057 Uiso 1 1 calc R U
H30C H -0.578957 0.866374 -0.751955 0.057 Uiso 1 1 calc R U
B1A B -0.4413(11) 0.5309(6) -0.9093(4) 0.0234(18) Uani 1 1 d . .
C1A C -0.2558(10) 0.5594(4) -0.9594(3) 0.0232(16) Uani 1 1 d . .
H1A1 H -0.331906 0.587463 -0.998863 0.028 Uiso 1 1 calc R U
H1A2 H -0.169269 0.607741 -0.944092 0.028 Uiso 1 1 calc R U
C2A C -0.0864(9) 0.4806(4) -0.9753(3) 0.0204(15) Uani 1 1 d . .
H2A1 H -0.006598 0.452072 -0.936494 0.025 Uiso 1 1 calc R U
H2A2 H -0.169011 0.432297 -0.991938 0.025 Uiso 1 1 calc R U
C11A C -0.6332(10) 0.5991(5) -0.8867(3) 0.0231(16) Uani 1 1 d . .
C12A C -0.7595(10) 0.5474(5) -0.8396(3) 0.0230(16) Uani 1 1 d . .
C13A C -0.9402(10) 0.5884(5) -0.8123(3) 0.0279(18) Uani 1 1 d . .
H13A H -1.026588 0.553356 -0.781557 0.033 Uiso 1 1 calc R U
C14A C -0.9947(10) 0.6813(5) -0.8301(3) 0.0251(16) Uani 1 1 d . .
H14A H -1.117494 0.709489 -0.810260 0.030 Uiso 1 1 calc R U
C15A C -0.8770(10) 0.7352(5) -0.8761(3) 0.0242(16) Uani 1 1 d . .
C16A C -0.6917(10) 0.6914(5) -0.9034(3) 0.0263(16) Uani 1 1 d . .
H16A H -0.605356 0.726644 -0.934045 0.032 Uiso 1 1 calc R U
C17A C -0.9552(10) 0.8367(5) -0.9016(3) 0.0272(16) Uani 1 1 d . .
C18A C -0.7524(11) 0.8976(5) -0.9103(4) 0.043(2) Uani 1 1 d . .
H18D H -0.676833 0.896955 -0.869701 0.065 Uiso 1 1 calc R U
H18E H -0.647479 0.873622 -0.940095 0.065 Uiso 1 1 calc R U
H18F H -0.803826 0.961078 -0.926562 0.065 Uiso 1 1 calc R U
C19A C -1.0754(12) 0.8365(5) -0.9637(4) 0.042(2) Uani 1 1 d . .
H19D H -1.203666 0.797443 -0.957294 0.063 Uiso 1 1 calc R U
H19E H -1.128266 0.899656 -0.980244 0.063 Uiso 1 1 calc R U
H19F H -0.971918 0.812201 -0.993777 0.063 Uiso 1 1 calc R U
C20A C -1.1176(13) 0.8784(6) -0.8556(4) 0.049(2) Uani 1 1 d . .
H20D H -1.248763 0.840942 -0.849125 0.073 Uiso 1 1 calc R U
H20E H -1.041392 0.878976 -0.815282 0.073 Uiso 1 1 calc R U
H20F H -1.165922 0.941632 -0.873228 0.073 Uiso 1 1 calc R U
C21A C -0.4925(9) 0.4356(5) -0.8720(3) 0.0218(16) Uani 1 1 d . .
C22A C -0.6765(9) 0.4487(5) -0.8316(3) 0.0215(16) Uani 1 1 d . .
C23A C -0.7595(10) 0.3758(5) -0.7935(3) 0.0259(17) Uani 1 1 d . .
H23A H -0.882537 0.385669 -0.766659 0.031 Uiso 1 1 calc R U
C24A C -0.6625(10) 0.2865(5) -0.7943(3) 0.0258(16) Uani 1 1 d . .
H24A H -0.717360 0.236516 -0.766773 0.031 Uiso 1 1 calc R U
C25A C -0.4852(10) 0.2699(5) -0.8351(3) 0.0253(16) Uani 1 1 d . .
C26A C -0.4019(10) 0.3455(5) -0.8728(3) 0.0258(17) Uani 1 1 d . .
H26A H -0.279640 0.335456 -0.899847 0.031 Uiso 1 1 calc R U
C27A C -0.3957(10) 0.1707(5) -0.8433(3) 0.0269(16) Uani 1 1 d . .
C28A C -0.1398(11) 0.1657(5) -0.8374(4) 0.039(2) Uani 1 1 d . .
H28D H -0.097366 0.178157 -0.795373 0.059 Uiso 1 1 calc R U
H28E H -0.080193 0.103997 -0.843822 0.059 Uiso 1 1 calc R U
H28F H -0.078186 0.211870 -0.869176 0.059 Uiso 1 1 calc R U
C29A C -0.4647(12) 0.1515(5) -0.9085(3) 0.0359(18) Uani 1 1 d . .
H29D H -0.409706 0.089060 -0.914687 0.054 Uiso 1 1 calc R U
H29E H -0.628573 0.156685 -0.912254 0.054 Uiso 1 1 calc R U
H29F H -0.400236 0.196515 -0.940564 0.054 Uiso 1 1 calc R U
C30A C -0.4859(12) 0.0981(5) -0.7926(4) 0.042(2) Uani 1 1 d . .
H30D H -0.440588 0.111058 -0.750994 0.063 Uiso 1 1 calc R U
H30E H -0.649861 0.100109 -0.795325 0.063 Uiso 1 1 calc R U
H30F H -0.424734 0.036590 -0.799237 0.063 Uiso 1 1 calc R U

loop_
_atom_site_aniso_label
_atom_site_aniso_U_11
_atom_site_aniso_U_22
_atom_site_aniso_U_33
_atom_site_aniso_U_23
_atom_site_aniso_U_13
_atom_site_aniso_U_12
B1 0.013(3) 0.027(5) 0.025(5) -0.001(4) 0.004(3) -0.004(3)
C1 0.024(3) 0.019(4) 0.029(4) -0.001(3) 0.001(3) 0.003(3)
C2 0.016(3) 0.032(4) 0.021(4) -0.003(3) -0.002(3) -0.001(3)
C11 0.022(3) 0.023(4) 0.022(4) -0.004(3) 0.005(3) 0.004(3)
C12 0.022(3) 0.027(4) 0.019(4) 0.002(3) 0.010(3) -0.005(3)
C13 0.023(3) 0.034(5) 0.029(4) -0.009(3) 0.001(3) -0.005(3)
C14 0.022(3) 0.024(4) 0.022(4) -0.008(3) 0.003(3) -0.006(3)
C15 0.017(3) 0.023(4) 0.023(4) -0.004(3) 0.005(3) -0.007(3)
C16 0.021(3) 0.028(4) 0.024(4) -0.007(3) -0.002(3) 0.001(3)
C17 0.025(3) 0.029(4) 0.024(4) -0.001(3) -0.001(3) 0.001(3)
C18 0.046(4) 0.047(5) 0.037(5) 0.010(4) 0.000(4) -0.005(4)
C19 0.045(4) 0.023(4) 0.062(6) -0.008(4) -0.014(4) -0.001(3)
C20 0.030(4) 0.028(4) 0.063(6) -0.005(4) -0.001(4) 0.003(3)
C21 0.012(3) 0.029(4) 0.028(4) -0.004(3) -0.001(3) 0.007(3)
C22 0.014(3) 0.026(4) 0.017(4) -0.002(3) 0.003(3) 0.000(3)
C23 0.031(4) 0.039(5) 0.023(4) -0.014(4) -0.005(3) -0.003(3)
C24 0.030(4) 0.032(4) 0.024(4) 0.002(3) -0.006(3) 0.003(3)
C25 0.025(3) 0.024(4) 0.015(4) 0.007(3) 0.005(3) -0.003(3)
C26 0.016(3) 0.031(4) 0.023(4) -0.003(3) 0.001(3) -0.005(3)
C27 0.029(3) 0.020(4) 0.030(4) 0.001(3) -0.004(3) 0.002(3)
C28 0.044(4) 0.027(4) 0.042(5) 0.001(4) 0.000(4) -0.006(3)
C29 0.036(4) 0.032(4) 0.044(5) -0.005(4) 0.005(3) 0.006(3)
C30 0.036(4) 0.030(4) 0.049(5) -0.004(4) -0.005(4) 0.000(3)
B1A 0.014(3) 0.026(5) 0.031(5) -0.009(4) -0.003(3) 0.002(3)
C1A 0.021(3) 0.018(4) 0.029(4) -0.001(3) 0.015(3) 0.004(3)
C2A 0.017(3) 0.020(4) 0.026(4) -0.011(3) 0.010(3) -0.002(3)
C11A 0.026(3) 0.023(4) 0.020(4) -0.003(3) 0.000(3) -0.001(3)
C12A 0.018(3) 0.028(4) 0.022(4) -0.003(3) 0.001(3) 0.002(3)
C13A 0.019(3) 0.042(5) 0.022(4) -0.007(3) 0.012(3) 0.000(3)
C14A 0.024(3) 0.025(4) 0.027(4) -0.008(3) 0.006(3) 0.001(3)
C15A 0.022(3) 0.033(4) 0.015(4) 0.001(3) 0.005(3) 0.008(3)
C16A 0.028(3) 0.026(4) 0.024(4) -0.002(3) -0.001(3) 0.005(3)
C17A 0.027(3) 0.028(4) 0.025(4) 0.002(3) 0.000(3) -0.001(3)
C18A 0.036(4) 0.038(5) 0.055(6) -0.009(4) -0.004(4) 0.007(3)
C19A 0.043(4) 0.038(5) 0.044(5) -0.007(4) -0.011(4) 0.004(4)
C20A 0.052(5) 0.047(5) 0.044(5) -0.008(4) 0.007(4) 0.028(4)
C21A 0.012(3) 0.030(4) 0.024(4) -0.007(3) 0.002(3) -0.001(3)
C22A 0.014(3) 0.024(4) 0.025(4) 0.001(3) 0.008(3) 0.000(3)
C23A 0.028(3) 0.022(4) 0.027(4) -0.001(3) 0.015(3) 0.000(3)
C24A 0.028(3) 0.026(4) 0.023(4) 0.002(3) 0.001(3) -0.008(3)
C25A 0.024(3) 0.029(4) 0.022(4) 0.001(3) 0.000(3) -0.004(3)
C26A 0.025(3) 0.022(4) 0.031(4) -0.006(3) 0.004(3) 0.006(3)
C27A 0.023(3) 0.020(4) 0.037(4) 0.000(3) 0.003(3) -0.004(3)
C28A 0.038(4) 0.025(4) 0.052(5) 0.005(4) -0.003(4) 0.004(3)
C29A 0.051(4) 0.022(4) 0.034(5) -0.002(3) -0.004(4) -0.003(3)
C30A 0.053(5) 0.021(4) 0.048(5) 0.001(4) 0.003(4) 0.009(3)

loop_
_atom_type_symbol
_atom_type_description
_atom_type_scat_dispersion_real
_atom_type_scat_dispersion_imag
_atom_type_scat_source
C C 0.0033 0.0016 'International Tables Vol C Tables 4.2.6.8 and 6.1.1.4'
H H 0.0000 0.0000 'International Tables Vol C Tables 4.2.6.8 and 6.1.1.4'
B B 0.0013 0.0007 'International Tables Vol C Tables 4.2.6.8 and 6.1.1.4'

loop_
_geom_angle_atom_site_label_1
_geom_angle_atom_site_label_2
_geom_angle_atom_site_label_3
_geom_angle
_geom_angle_site_symmetry_1
_geom_angle_site_symmetry_3
C11 B1 C1 131.7(6) . .
C11 B1 C21 103.2(6) . .
C1 B1 C21 125.1(6) . .
C2 C1 B1 118.3(6) . .
C2 C1 H1A 107.7 . .
B1 C1 H1A 107.7 . .
C2 C1 H1B 107.7 . .
B1 C1 H1B 107.7 . .
H1A C1 H1B 107.1 . .
C1 C2 C2 112.4(7) . 2_664
C1 C2 H2A 109.1 . .
C2 C2 H2A 109.1 2_664 .
C1 C2 H2B 109.1 . .
C2 C2 H2B 109.1 2_664 .
H2A C2 H2B 107.9 . .
C16 C11 C12 117.2(6) . .
C16 C11 B1 133.7(6) . .
C12 C11 B1 109.0(5) . .
C13 C12 C11 121.7(6) . .
C13 C12 C22 129.0(6) . .
C11 C12 C22 109.3(6) . .
C12 C13 C14 118.7(6) . .
C12 C13 H13 120.6 . .
C14 C13 H13 120.6 . .
C15 C14 C13 122.8(7) . .
C15 C14 H14 118.6 . .
C13 C14 H14 118.6 . .
C14 C15 C16 117.3(6) . .
C14 C15 C17 123.9(6) . .
C16 C15 C17 118.8(6) . .
C11 C16 C15 122.2(6) . .
C11 C16 H16 118.9 . .
C15 C16 H16 118.9 . .
C20 C17 C19 108.4(6) . .
C20 C17 C18 110.5(6) . .
C19 C17 C18 108.7(6) . .
C20 C17 C15 111.9(6) . .
C19 C17 C15 110.7(6) . .
C18 C17 C15 106.7(5) . .
C17 C18 H18A 109.5 . .
C17 C18 H18B 109.5 . .
H18A C18 H18B 109.5 . .
C17 C18 H18C 109.5 . .
H18A C18 H18C 109.5 . .
H18B C18 H18C 109.5 . .
C17 C19 H19A 109.5 . .
C17 C19 H19B 109.5 . .
H19A C19 H19B 109.5 . .
C17 C19 H19C 109.5 . .
H19A C19 H19C 109.5 . .
H19B C19 H19C 109.5 . .
C17 C20 H20A 109.5 . .
C17 C20 H20B 109.5 . .
H20A C20 H20B 109.5 . .
C17 C20 H20C 109.5 . .
H20A C20 H20C 109.5 . .
H20B C20 H20C 109.5 . .
C26 C21 C22 118.4(6) . .
C26 C21 B1 133.9(7) . .
C22 C21 B1 107.6(6) . .
C23 C22 C21 120.9(6) . .
C23 C22 C12 128.3(7) . .
C21 C22 C12 110.8(6) . .
C22 C23 C24 118.6(7) . .
C22 C23 H23 120.7 . .
C24 C23 H23 120.7 . .
C25 C24 C23 122.4(6) . .
C25 C24 H24 118.8 . .
C23 C24 H24 118.8 . .
C24 C25 C26 117.7(6) . .
C24 C25 C27 122.0(6) . .
C26 C25 C27 120.2(6) . .
C21 C26 C25 121.9(7) . .
C21 C26 H26 119.1 . .
C25 C26 H26 119.1 . .
C30 C27 C28 108.1(6) . .
C30 C27 C25 113.4(6) . .
C28 C27 C25 112.5(5) . .
C30 C27 C29 107.7(5) . .
C28 C27 C29 108.0(6) . .
C25 C27 C29 107.0(5) . .
C27 C28 H28A 109.5 . .
C27 C28 H28B 109.5 . .
H28A C28 H28B 109.5 . .
C27 C28 H28C 109.5 . .
H28A C28 H28C 109.5 . .
H28B C28 H28C 109.5 . .
C27 C29 H29A 109.5 . .
C27 C29 H29B 109.5 . .
H29A C29 H29B 109.5 . .
C27 C29 H29C 109.5 . .
H29A C29 H29C 109.5 . .
H29B C29 H29C 109.5 . .
C27 C30 H30A 109.5 . .
C27 C30 H30B 109.5 . .
H30A C30 H30B 109.5 . .
C27 C30 H30C 109.5 . .
H30A C30 H30C 109.5 . .
H30B C30 H30C 109.5 . .
C21A B1A C1A 131.4(5) . .
C21A B1A C11A 103.1(5) . .
C1A B1A C11A 125.4(6) . .
C2A C1A B1A 116.7(5) . .
C2A C1A H1A1 108.1 . .
B1A C1A H1A1 108.1 . .
C2A C1A H1A2 108.1 . .
B1A C1A H1A2 108.1 . .
H1A1 C1A H1A2 107.3 . .
C2A C2A C1A 110.6(6) 2_563 .
C2A C2A H2A1 109.5 2_563 .
C1A C2A H2A1 109.5 . .
C2A C2A H2A2 109.5 2_563 .
C1A C2A H2A2 109.5 . .
H2A1 C2A H2A2 108.1 . .
C16A C11A C12A 118.8(6) . .
C16A C11A B1A 133.4(6) . .
C12A C11A B1A 107.7(6) . .
C13A C12A C11A 120.5(6) . .
C13A C12A C22A 129.4(6) . .
C11A C12A C22A 109.9(5) . .
C14A C13A C12A 119.2(6) . .
C14A C13A H13A 120.4 . .
C12A C13A H13A 120.4 . .
C13A C14A C15A 122.7(6) . .
C13A C14A H14A 118.7 . .
C15A C14A H14A 118.7 . .
C14A C15A C16A 117.0(6) . .
C14A C15A C17A 122.5(5) . .
C16A C15A C17A 120.3(6) . .
C11A C16A C15A 121.7(6) . .
C11A C16A H16A 119.1 . .
C15A C16A H16A 119.1 . .
C18A C17A C19A 110.6(6) . .
C18A C17A C20A 107.6(6) . .
C19A C17A C20A 108.8(6) . .
C18A C17A C15A 110.3(5) . .
C19A C17A C15A 108.2(6) . .
C20A C17A C15A 111.3(6) . .
C17A C18A H18D 109.5 . .
C17A C18A H18E 109.5 . .
H18D C18A H18E 109.5 . .
C17A C18A H18F 109.5 . .
H18D C18A H18F 109.5 . .
H18E C18A H18F 109.5 . .
C17A C19A H19D 109.5 . .
C17A C19A H19E 109.5 . .
H19D C19A H19E 109.5 . .
C17A C19A H19F 109.5 . .
H19D C19A H19F 109.5 . .
H19E C19A H19F 109.5 . .
C17A C20A H20D 109.5 . .
C17A C20A H20E 109.5 . .
H20D C20A H20E 109.5 . .
C17A C20A H20F 109.5 . .
H20D C20A H20F 109.5 . .
H20E C20A H20F 109.5 . .
C26A C21A C22A 117.9(6) . .
C26A C21A B1A 133.6(6) . .
C22A C21A B1A 108.5(5) . .
C23A C22A C21A 121.1(6) . .
C23A C22A C12A 128.3(5) . .
C21A C22A C12A 110.6(6) . .
C22A C23A C24A 119.8(6) . .
C22A C23A H23A 120.1 . .
C24A C23A H23A 120.1 . .
C23A C24A C25A 121.0(6) . .
C23A C24A H24A 119.5 . .
C25A C24A H24A 119.5 . .
C26A C25A C24A 117.9(6) . .
C26A C25A C27A 119.8(5) . .
C24A C25A C27A 122.0(6) . .
C21A C26A C25A 122.2(6) . .
C21A C26A H26A 118.9 . .
C25A C26A H26A 118.9 . .
C29A C27A C25A 108.1(6) . .
C29A C27A C30A 110.2(6) . .
C25A C27A C30A 112.0(5) . .
C29A C27A C28A 110.1(6) . .
C25A C27A C28A 108.4(6) . .
C30A C27A C28A 107.9(6) . .
C27A C28A H28D 109.5 . .
C27A C28A H28E 109.5 . .
H28D C28A H28E 109.5 . .
C27A C28A H28F 109.5 . .
H28D C28A H28F 109.5 . .
H28E C28A H28F 109.5 . .
C27A C29A H29D 109.5 . .
C27A C29A H29E 109.5 . .
H29D C29A H29E 109.5 . .
C27A C29A H29F 109.5 . .
H29D C29A H29F 109.5 . .
H29E C29A H29F 109.5 . .
C27A C30A H30D 109.5 . .
C27A C30A H30E 109.5 . .
H30D C30A H30E 109.5 . .
C27A C30A H30F 109.5 . .
H30D C30A H30F 109.5 . .
H30E C30A H30F 109.5 . .

loop_
_geom_bond_atom_site_label_1
_geom_bond_atom_site_label_2
_geom_bond_distance
_geom_bond_site_symmetry_2
B1 C11 1.558(10) .
B1 C1 1.566(10) .
B1 C21 1.579(9) .
C1 C2 1.557(8) .
C1 H1A 0.9900 .
C1 H1B 0.9900 .
C2 C2 1.540(12) 2_664
C2 H2A 0.9900 .
C2 H2B 0.9900 .
C11 C16 1.406(10) .
C11 C12 1.412(9) .
C12 C13 1.383(10) .
C12 C22 1.491(10) .
C13 C14 1.398(10) .
C13 H13 0.9500 .
C14 C15 1.372(9) .
C14 H14 0.9500 .
C15 C16 1.419(9) .
C15 C17 1.546(9) .
C16 H16 0.9500 .
C17 C20 1.513(8) .
C17 C19 1.543(10) .
C17 C18 1.553(10) .
C18 H18A 0.9800 .
C18 H18B 0.9800 .
C18 H18C 0.9800 .
C19 H19A 0.9800 .
C19 H19B 0.9800 .
C19 H19C 0.9800 .
C20 H20A 0.9800 .
C20 H20B 0.9800 .
C20 H20C 0.9800 .
C21 C26 1.402(9) .
C21 C22 1.410(10) .
C22 C23 1.393(9) .
C23 C24 1.410(10) .
C23 H23 0.9500 .
C24 C25 1.381(10) .
C24 H24 0.9500 .
C25 C26 1.411(9) .
C25 C27 1.533(9) .
C26 H26 0.9500 .
C27 C30 1.516(10) .
C27 C28 1.528(10) .
C27 C29 1.560(9) .
C28 H28A 0.9800 .
C28 H28B 0.9800 .
C28 H28C 0.9800 .
C29 H29A 0.9800 .
C29 H29B 0.9800 .
C29 H29C 0.9800 .
C30 H30A 0.9800 .
C30 H30B 0.9800 .
C30 H30C 0.9800 .
B1A C21A 1.558(10) .
B1A C1A 1.577(9) .
B1A C11A 1.595(9) .
C1A C2A 1.563(8) .
C1A H1A1 0.9900 .
C1A H1A2 0.9900 .
C2A C2A 1.553(11) 2_563
C2A H2A1 0.9900 .
C2A H2A2 0.9900 .
C11A C16A 1.377(9) .
C11A C12A 1.421(9) .
C12A C13A 1.374(8) .
C12A C22A 1.488(10) .
C13A C14A 1.383(10) .
C13A H13A 0.9500 .
C14A C15A 1.393(9) .
C14A H14A 0.9500 .
C15A C16A 1.414(8) .
C15A C17A 1.558(9) .
C16A H16A 0.9500 .
C17A C18A 1.541(10) .
C17A C19A 1.516(10) .
C17A C20A 1.542(9) .
C18A H18D 0.9800 .
C18A H18E 0.9800 .
C18A H18F 0.9800 .
C19A H19D 0.9800 .
C19A H19E 0.9800 .
C19A H19F 0.9800 .
C20A H20D 0.9800 .
C20A H20E 0.9800 .
C20A H20F 0.9800 .
C21A C26A 1.400(9) .
C21A C22A 1.419(8) .
C22A C23A 1.371(9) .
C23A C24A 1.401(10) .
C23A H23A 0.9500 .
C24A C25A 1.405(8) .
C24A H24A 0.9500 .
C25A C26A 1.394(9) .
C25A C27A 1.551(10) .
C26A H26A 0.9500 .
C27A C29A 1.526(10) .
C27A C30A 1.535(10) .
C27A C28A 1.531(9) .
C28A H28D 0.9800 .
C28A H28E 0.9800 .
C28A H28F 0.9800 .
C29A H29D 0.9800 .
C29A H29E 0.9800 .
C29A H29F 0.9800 .
C30A H30D 0.9800 .
C30A H30E 0.9800 .
C30A H30F 0.9800 .

loop_
_geom_torsion_atom_site_label_1
_geom_torsion_atom_site_label_2
_geom_torsion_atom_site_label_3
_geom_torsion_atom_site_label_4
_geom_torsion
_geom_torsion_site_symmetry_4
C11 B1 C1 C2 -0.3(10) .
C21 B1 C1 C2 179.2(6) .
B1 C1 C2 C2 178.9(6) 2_664
C1 B1 C11 C16 6.2(12) .
C21 B1 C11 C16 -173.4(7) .
C1 B1 C11 C12 -178.5(7) .
C21 B1 C11 C12 1.9(7) .
C16 C11 C12 C13 -4.0(9) .
B1 C11 C12 C13 179.8(6) .
C16 C11 C12 C22 174.8(6) .
B1 C11 C12 C22 -1.4(7) .
C11 C12 C13 C14 3.8(9) .
C22 C12 C13 C14 -174.7(6) .
C12 C13 C14 C15 -0.2(10) .
C13 C14 C15 C16 -2.8(9) .
C13 C14 C15 C17 174.5(6) .
C12 C11 C16 C15 0.8(9) .
B1 C11 C16 C15 175.8(6) .
C14 C15 C16 C11 2.4(9) .
C17 C15 C16 C11 -174.9(6) .
C14 C15 C17 C20 129.7(7) .
C16 C15 C17 C20 -53.1(8) .
C14 C15 C17 C19 8.7(8) .
C16 C15 C17 C19 -174.1(6) .
C14 C15 C17 C18 -109.3(7) .
C16 C15 C17 C18 67.9(7) .
C11 B1 C21 C26 174.7(7) .
C1 B1 C21 C26 -4.9(11) .
C11 B1 C21 C22 -1.7(7) .
C1 B1 C21 C22 178.7(6) .
C26 C21 C22 C23 3.6(9) .
B1 C21 C22 C23 -179.3(6) .
C26 C21 C22 C12 -176.1(6) .
B1 C21 C22 C12 1.0(7) .
C13 C12 C22 C23 -0.7(11) .
C11 C12 C22 C23 -179.4(6) .
C13 C12 C22 C21 178.9(6) .
C11 C12 C22 C21 0.2(7) .
C21 C22 C23 C24 -2.6(9) .
C12 C22 C23 C24 177.0(6) .
C22 C23 C24 C25 -0.8(10) .
C23 C24 C25 C26 2.9(10) .
C23 C24 C25 C27 -174.0(6) .
C22 C21 C26 C25 -1.3(9) .
B1 C21 C26 C25 -177.5(7) .
C24 C25 C26 C21 -1.9(9) .
C27 C25 C26 C21 175.1(6) .
C24 C25 C27 C30 -13.7(9) .
C26 C25 C27 C30 169.5(6) .
C24 C25 C27 C28 -136.7(7) .
C26 C25 C27 C28 46.5(8) .
C24 C25 C27 C29 104.9(7) .
C26 C25 C27 C29 -71.9(7) .
C21A B1A C1A C2A -1.2(11) .
C11A B1A C1A C2A -179.0(7) .
B1A C1A C2A C2A -179.5(7) 2_563
C21A B1A C11A C16A -176.3(8) .
C1A B1A C11A C16A 2.0(13) .
C21A B1A C11A C12A 4.0(8) .
C1A B1A C11A C12A -177.8(7) .
C16A C11A C12A C13A 1.5(11) .
B1A C11A C12A C13A -178.7(7) .
C16A C11A C12A C22A 176.7(6) .
B1A C11A C12A C22A -3.5(8) .
C11A C12A C13A C14A -1.5(11) .
C22A C12A C13A C14A -175.7(7) .
C12A C13A C14A C15A 1.6(11) .
C13A C14A C15A C16A -1.6(11) .
C13A C14A C15A C17A 172.7(7) .
C12A C11A C16A C15A -1.6(11) .
B1A C11A C16A C15A 178.7(7) .
C14A C15A C16A C11A 1.6(10) .
C17A C15A C16A C11A -172.9(7) .
C14A C15A C17A C18A 139.4(7) .
C16A C15A C17A C18A -46.4(9) .
C14A C15A C17A C19A -99.5(8) .
C16A C15A C17A C19A 74.7(8) .
C14A C15A C17A C20A 20.0(10) .
C16A C15A C17A C20A -165.8(7) .
C1A B1A C21A C26A -3.9(14) .
C11A B1A C21A C26A 174.2(7) .
C1A B1A C21A C22A 178.8(7) .
C11A B1A C21A C22A -3.0(8) .
C26A C21A C22A C23A 1.6(10) .
B1A C21A C22A C23A 179.3(7) .
C26A C21A C22A C12A -176.6(6) .
B1A C21A C22A C12A 1.2(8) .
C13A C12A C22A C23A -1.8(13) .
C11A C12A C22A C23A -176.5(7) .
C13A C12A C22A C21A 176.2(7) .
C11A C12A C22A C21A 1.5(8) .
C21A C22A C23A C24A -0.2(11) .
C12A C22A C23A C24A 177.6(7) .
C22A C23A C24A C25A -2.1(11) .
C23A C24A C25A C26A 2.9(11) .
C23A C24A C25A C27A -171.8(7) .
C22A C21A C26A C25A -0.6(11) .
B1A C21A C26A C25A -177.7(7) .
C24A C25A C26A C21A -1.5(11) .
C27A C25A C26A C21A 173.3(7) .
C26A C25A C27A C29A -65.3(8) .
C24A C25A C27A C29A 109.3(7) .
C26A C25A C27A C30A 173.1(7) .
C24A C25A C27A C30A -12.3(10) .
C26A C25A C27A C28A 54.1(9) .
C24A C25A C27A C28A -131.3(7) .
